data_4338497
loop_
_publ_author_name
'Ghosh, Prabir'
'Mondal, Prasenjit'
'Ray, Ritwika'
'Das, Ankita'
'Bag, Sukdev'
'Mobin, Shaikh M.'
'Lahiri, Goutam Kumar'

_publ_section_title
;
 Significant Influence of Coligands Toward Varying Coordination Modes of
 2,2'-Bipyridine-3,3'-diol in Ruthenium Complexes.
;
_journal_issue 12
_journal_name_full 'Inorganic chemistry'
_journal_page_first 6094
_journal_page_last 6106
_journal_paper_doi 10.1021/ic5004676
_journal_volume 53
_journal_year 2014
_chemical_formula_sum 'C61 H50 Cl2 N14 O12 Ru2'
_chemical_formula_weight 1444.19
_chemical_name_systematic
;
 ?
;
_space_group_IT_number 15
_symmetry_cell_setting monoclinic
_symmetry_space_group_name_Hall '-I 2ya'
_symmetry_space_group_name_H-M 'I 1 2/a 1'
_atom_sites_solution_hydrogens geom
_atom_sites_solution_primary direct
_atom_sites_solution_secondary difmap
_audit_creation_method SHELXL-97
_cell_angle_alpha 90.00
_cell_angle_beta 103.525(2)
_cell_angle_gamma 90.00
_cell_formula_units_Z 8
_cell_length_a 25.9006(5)
_cell_length_b 14.5163(3)
_cell_length_c 34.5710(8)
_cell_measurement_reflns_used 8148
_cell_measurement_temperature 150(2)
_cell_measurement_theta_max 28.3100
_cell_measurement_theta_min 3.2390
_cell_volume 12637.6(5)
_computing_cell_refinement 'CrysAlis RED, Oxford Diffraction Ltd.,'
_computing_data_collection 'CrysAlis CCD, Oxford Diffraction Ltd.,'
_computing_data_reduction 'CrysAlis RED, Oxford Diffraction Ltd.,'
_computing_molecular_graphics Ortep3
_computing_publication_material Shelx97
_computing_structure_refinement 'SHELXL-97 (Sheldrick, 1997)'
_computing_structure_solution 'SHELXS-97 (Sheldrick, 1997)'
_diffrn_ambient_temperature 150(2)
_diffrn_detector_area_resol_mean 15.9948
_diffrn_measured_fraction_theta_full 0.998
_diffrn_measured_fraction_theta_max 0.998
_diffrn_measurement_device_type 'OXFORD DIFFRACTION SUPER NOVA'
_diffrn_measurement_method \w/q-scan
_diffrn_radiation_monochromator graphite
_diffrn_radiation_source 'fine-focus sealed tube'
_diffrn_radiation_type MoK\a
_diffrn_radiation_wavelength 0.71073
_diffrn_reflns_av_R_equivalents 0.0716
_diffrn_reflns_av_sigmaI/netI 0.0708
_diffrn_reflns_limit_h_max 30
_diffrn_reflns_limit_h_min -30
_diffrn_reflns_limit_k_max 17
_diffrn_reflns_limit_k_min -16
_diffrn_reflns_limit_l_max 41
_diffrn_reflns_limit_l_min -41
_diffrn_reflns_number 50223
_diffrn_reflns_theta_full 25.00
_diffrn_reflns_theta_max 25.00
_diffrn_reflns_theta_min 2.94
_exptl_absorpt_coefficient_mu 0.635
_exptl_absorpt_correction_T_max 0.8677
_exptl_absorpt_correction_T_min 0.8178
_exptl_absorpt_correction_type multi-scan
_exptl_absorpt_process_details
;
CrysAlis RED, Oxford Diffraction Ltd.,
Version 1.171.31.7 (release 18-10-2006 CrysAlis171 .NET)
(compiled Oct 18 2006,16:28:17)
Empirical absorption correction using spherical harmonics,
 implemented in SCALE3 ABSPACK scaling algorithm.
;
_exptl_crystal_colour black
_exptl_crystal_density_diffrn 1.518
_exptl_crystal_density_method 'not measured'
_exptl_crystal_description block
_exptl_crystal_F_000 5856
_exptl_crystal_size_max 0.33
_exptl_crystal_size_mid 0.28
_exptl_crystal_size_min 0.23
_refine_diff_density_max 1.148
_refine_diff_density_min -0.549
_refine_diff_density_rms 0.100
_refine_ls_extinction_method none
_refine_ls_goodness_of_fit_ref 1.056
_refine_ls_hydrogen_treatment riding
_refine_ls_matrix_type full
_refine_ls_number_parameters 783
_refine_ls_number_reflns 11132
_refine_ls_number_restraints 61
_refine_ls_restrained_S_all 1.053
_refine_ls_R_factor_all 0.0916
_refine_ls_R_factor_gt 0.0631
_refine_ls_shift/su_max 0.001
_refine_ls_shift/su_mean 0.000
_refine_ls_structure_factor_coef Fsqd
_refine_ls_weighting_details 'calc w=1/[\s^2^(Fo^2^)+(0.0844P)^2^+32.8023P] where P=(Fo^2^+2Fc^2^)/3'
_refine_ls_weighting_scheme calc
_refine_ls_wR_factor_gt 0.1592
_refine_ls_wR_factor_ref 0.1858
_reflns_number_gt 7886
_reflns_number_total 11132
_reflns_threshold_expression >2sigma(I)
_cod_data_source_file ic5004676_si_004.cif
_cod_data_source_block '[4](ClO4)2a'
_cod_depositor_comments
;
The following automatic conversions were performed:

'_symmetry_cell_setting' value 'Monoclinic' changed to 'monoclinic'
according to
/usr/data/users/saulius/crontab/automatic-downloads/rss-feeds/ACS/lib/dictionaries/cif_core.dic
dictionary named 'cif_core.dic' version 2.4.2 from 2011-04-26.

Automatic conversion script
Id: cif_fix_values 2281 2013-09-26 08:29:07Z andrius 

 Adding full bibliography for 4338496--4338499.cif.
;
_cod_original_sg_symbol_H-M 'I 2/a'
_cod_database_code 4338497

loop_
_symmetry_equiv_pos_as_xyz
'x, y, z'
'-x+1/2, y, -z'
'x+1/2, y+1/2, z+1/2'
'-x+1, y+1/2, -z+1/2'
'-x, -y, -z'
'x-1/2, -y, z'
'-x+1/2, -y+1/2, -z+1/2'
'x, -y+1/2, z+1/2'

loop_
_atom_site_label
_atom_site_type_symbol
_atom_site_fract_x
_atom_site_fract_y
_atom_site_fract_z
_atom_site_U_iso_or_equiv
_atom_site_adp_type
_atom_site_occupancy
_atom_site_symmetry_multiplicity
_atom_site_calc_flag
_atom_site_refinement_flags
_atom_site_disorder_assembly
_atom_site_disorder_group
Ru1 Ru 0.285897(18) 0.29103(3) 0.388994(13) 0.04093(16) Uani 1 1 d . . .
Ru2 Ru 0.081865(17) 0.48189(3) 0.308402(13) 0.04088(16) Uani 1 1 d . . .
O1 O 0.25123(15) 0.2487(3) 0.33232(10) 0.0438(9) Uani 1 1 d . . .
O2 O 0.07336(15) 0.3536(3) 0.32992(11) 0.0489(10) Uani 1 1 d . . .
N1 N 0.15248(17) 0.4251(3) 0.29752(12) 0.0388(10) Uani 1 1 d . . .
N2 N 0.30076(18) 0.4158(3) 0.36393(13) 0.0434(11) Uani 1 1 d . . .
N3 N 0.3705(2) 0.3245(4) 0.35111(15) 0.0576(14) Uani 1 1 d . . .
N4 N 0.35469(19) 0.2696(4) 0.37494(14) 0.0475(12) Uani 1 1 d . . .
N5 N 0.3174(2) 0.3108(4) 0.44657(14) 0.0503(12) Uani 1 1 d . . .
N6 N 0.3216(2) 0.2437(4) 0.47156(15) 0.0576(14) Uani 1 1 d . . .
N7 N 0.28245(19) 0.1641(3) 0.41308(14) 0.0478(12) Uani 1 1 d . . .
N8 N 0.20479(18) 0.3098(3) 0.39087(13) 0.0421(11) Uani 1 1 d . . .
N9 N 0.03037(19) 0.4294(3) 0.25904(14) 0.0471(12) Uani 1 1 d . . .
N10 N -0.0306(2) 0.4666(4) 0.29728(17) 0.0599(15) Uani 1 1 d . . .
N11 N 0.0109(2) 0.5062(4) 0.31867(15) 0.0504(12) Uani 1 1 d . . .
N12 N 0.09860(19) 0.6038(3) 0.28846(14) 0.0455(11) Uani 1 1 d . . .
N13 N 0.1353(2) 0.6552(4) 0.31023(16) 0.0565(13) Uani 1 1 d . . .
N14 N 0.12786(19) 0.5437(3) 0.35808(14) 0.0474(12) Uani 1 1 d . . .
C1 C 0.1674(2) 0.4523(4) 0.26502(16) 0.0440(13) Uani 1 1 d . . .
H1 H 0.1479 0.5000 0.2493 0.053 Uiso 1 1 calc R . .
C2 C 0.2100(2) 0.4142(4) 0.25320(16) 0.0450(14) Uani 1 1 d . . .
H2 H 0.2200 0.4364 0.2302 0.054 Uiso 1 1 calc R . .
C3 C 0.2375(2) 0.3437(4) 0.27521(16) 0.0450(14) Uani 1 1 d . . .
H3 H 0.2660 0.3147 0.2669 0.054 Uiso 1 1 calc R . .
C4 C 0.2236(2) 0.3145(4) 0.31010(15) 0.0383(12) Uani 1 1 d . . .
C5 C 0.1807(2) 0.3578(4) 0.32113(15) 0.0369(12) Uani 1 1 d . . .
C6 C 0.2729(3) 0.4933(4) 0.35792(19) 0.0569(16) Uani 1 1 d . . .
H6 H 0.2444 0.5010 0.3706 0.068 Uiso 1 1 calc R . .
C7 C 0.2838(3) 0.5629(5) 0.3340(2) 0.073(2) Uani 1 1 d . . .
H7 H 0.2638 0.6184 0.3312 0.088 Uiso 1 1 calc R . .
C8 C 0.3238(3) 0.5519(6) 0.3140(3) 0.084(3) Uani 1 1 d . . .
H8 H 0.3307 0.5982 0.2964 0.101 Uiso 1 1 calc R . .
C9 C 0.3536(3) 0.4716(6) 0.3202(2) 0.072(2) Uani 1 1 d . . .
H9 H 0.3821 0.4623 0.3076 0.086 Uiso 1 1 calc R . .
C10 C 0.3408(2) 0.4057(5) 0.34508(18) 0.0533(16) Uani 1 1 d . . .
C11 C 0.3825(2) 0.1834(5) 0.38130(19) 0.0549(16) Uani 1 1 d . . .
C12 C 0.4113(3) 0.1604(6) 0.4183(2) 0.082(2) Uani 1 1 d . . .
H12 H 0.4155 0.2028 0.4398 0.099 Uiso 1 1 calc R . .
C13 C 0.4340(4) 0.0736(8) 0.4239(3) 0.111(3) Uani 1 1 d . . .
H13 H 0.4534 0.0555 0.4496 0.133 Uiso 1 1 calc R . .
C14 C 0.4289(5) 0.0144(7) 0.3930(4) 0.110(4) Uani 1 1 d . . .
H14 H 0.4454 -0.0444 0.3972 0.132 Uiso 1 1 calc R . .
C15 C 0.4010(5) 0.0374(7) 0.3564(3) 0.116(4) Uani 1 1 d . . .
H15 H 0.3971 -0.0050 0.3349 0.139 Uiso 1 1 calc R . .
C16 C 0.3780(3) 0.1243(6) 0.3504(2) 0.084(2) Uani 1 1 d . . .
H16 H 0.3590 0.1423 0.3246 0.100 Uiso 1 1 calc R . .
C17 C 0.3423(3) 0.3941(5) 0.46493(17) 0.0550(16) Uani 1 1 d . . .
C18 C 0.3181(3) 0.4770(6) 0.4546(2) 0.075(2) Uani 1 1 d . . .
H18 H 0.2840 0.4788 0.4369 0.090 Uiso 1 1 calc R . .
C19 C 0.3421(4) 0.5571(6) 0.4694(2) 0.087(3) Uani 1 1 d . . .
H19 H 0.3246 0.6143 0.4626 0.104 Uiso 1 1 calc R . .
C20 C 0.3922(5) 0.5544(8) 0.4947(3) 0.098(3) Uani 1 1 d . . .
H20 H 0.4097 0.6099 0.5048 0.118 Uiso 1 1 calc R . .
C21 C 0.4161(4) 0.4721(8) 0.5048(3) 0.091(3) Uani 1 1 d . . .
H21 H 0.4504 0.4704 0.5222 0.109 Uiso 1 1 calc R . .
C22 C 0.3916(3) 0.3907(6) 0.49023(19) 0.070(2) Uani 1 1 d . . .
H22 H 0.4086 0.3333 0.4976 0.084 Uiso 1 1 calc R . .
C23 C 0.3025(3) 0.1622(5) 0.45289(19) 0.0581(17) Uani 1 1 d . . .
C24 C 0.3059(3) 0.0815(6) 0.4748(2) 0.080(2) Uani 1 1 d . . .
H24 H 0.3192 0.0817 0.5028 0.096 Uiso 1 1 calc R . .
C25 C 0.2895(5) 0.0020(7) 0.4548(3) 0.109(3) Uani 1 1 d . . .
H25 H 0.2911 -0.0542 0.4691 0.131 Uiso 1 1 calc R . .
C26 C 0.2706(4) 0.0022(6) 0.4142(3) 0.105(3) Uani 1 1 d . . .
H26 H 0.2598 -0.0532 0.4000 0.126 Uiso 1 1 calc R . .
C27 C 0.2679(3) 0.0864(5) 0.3945(2) 0.0674(19) Uani 1 1 d . . .
H27 H 0.2550 0.0875 0.3664 0.081 Uiso 1 1 calc R . .
C28 C 0.1909(3) 0.2834(4) 0.42464(17) 0.0514(15) Uani 1 1 d . . .
H28 H 0.2180 0.2737 0.4481 0.062 Uiso 1 1 calc R . .
C29 C 0.1387(3) 0.2701(5) 0.42607(19) 0.0572(17) Uani 1 1 d . . .
H29 H 0.1304 0.2468 0.4496 0.069 Uiso 1 1 calc R . .
C30 C 0.0992(2) 0.2903(4) 0.39379(19) 0.0539(16) Uani 1 1 d . . .
H30 H 0.0632 0.2802 0.3945 0.065 Uiso 1 1 calc R . .
C31 C 0.1117(2) 0.3261(4) 0.35936(17) 0.0439(13) Uani 1 1 d . . .
C32 C 0.1652(2) 0.3313(4) 0.35808(15) 0.0356(12) Uani 1 1 d . . .
C33 C 0.0391(3) 0.3939(5) 0.2255(2) 0.0625(18) Uani 1 1 d . . .
H33 H 0.0744 0.3933 0.2220 0.075 Uiso 1 1 calc R . .
C34 C -0.0009(3) 0.3580(6) 0.1957(2) 0.080(2) Uani 1 1 d . . .
H34 H 0.0065 0.3361 0.1717 0.096 Uiso 1 1 calc R . .
C35 C -0.0519(3) 0.3545(6) 0.2015(2) 0.082(2) Uani 1 1 d . . .
H35 H -0.0798 0.3281 0.1818 0.098 Uiso 1 1 calc R . .
C36 C -0.0618(3) 0.3886(5) 0.2352(2) 0.069(2) Uani 1 1 d . . .
H36 H -0.0967 0.3867 0.2396 0.083 Uiso 1 1 calc R . .
C37 C -0.0203(2) 0.4266(5) 0.26339(19) 0.0567(16) Uani 1 1 d . . .
C38 C 0.0016(3) 0.5460(5) 0.35443(19) 0.0583(17) Uani 1 1 d . . .
C39 C -0.0238(3) 0.4992(6) 0.3787(2) 0.075(2) Uani 1 1 d . . .
H39 H -0.0367 0.4389 0.3715 0.090 Uiso 1 1 calc R . .
C40 C -0.0309(4) 0.5360(9) 0.4125(3) 0.092(3) Uani 1 1 d . . .
H40 H -0.0492 0.5024 0.4287 0.111 Uiso 1 1 calc R . .
C41 C -0.0118(4) 0.6226(10) 0.4235(2) 0.105(4) Uani 1 1 d . . .
H41 H -0.0159 0.6478 0.4480 0.126 Uiso 1 1 calc R . .
C42 C 0.0136(3) 0.6740(8) 0.3994(3) 0.097(3) Uani 1 1 d . . .
H42 H 0.0255 0.7349 0.4064 0.117 Uiso 1 1 calc R . .
C43 C 0.0209(3) 0.6328(6) 0.3644(2) 0.073(2) Uani 1 1 d . . .
H43 H 0.0392 0.6648 0.3478 0.088 Uiso 1 1 calc R . .
C44 C 0.0264(3) 0.6393(5) 0.2324(2) 0.0684(19) Uani 1 1 d . . .
H44 H 0.0022 0.6134 0.2463 0.082 Uiso 1 1 calc R . .
C45 C 0.0082(4) 0.6754(6) 0.1950(3) 0.095(3) Uani 1 1 d . . .
H45 H -0.0288 0.6773 0.1834 0.114 Uiso 1 1 calc R . .
C46 C 0.0438(5) 0.7091(7) 0.1742(3) 0.104(3) Uani 1 1 d . . .
H46 H 0.0311 0.7319 0.1480 0.125 Uiso 1 1 calc R . .
C47 C 0.0963(5) 0.7098(6) 0.1909(3) 0.089(3) Uani 1 1 d . . .
H47 H 0.1204 0.7330 0.1763 0.107 Uiso 1 1 calc R . .
C48 C 0.1152(3) 0.6767(5) 0.2293(2) 0.0644(18) Uani 1 1 d . . .
H48 H 0.1521 0.6787 0.2415 0.077 Uiso 1 1 calc R . .
C49 C 0.0797(3) 0.6410(4) 0.24950(18) 0.0536(16) Uani 1 1 d . . .
C50 C 0.1510(3) 0.6213(5) 0.34851(19) 0.0549(16) Uani 1 1 d . . .
C51 C 0.1877(3) 0.6719(5) 0.3766(2) 0.070(2) Uani 1 1 d . . .
H51 H 0.2045 0.7248 0.3689 0.084 Uiso 1 1 calc R . .
C52 C 0.1991(4) 0.6438(6) 0.4157(2) 0.085(2) Uani 1 1 d . . .
H52 H 0.2246 0.6756 0.4354 0.102 Uiso 1 1 calc R . .
C53 C 0.1725(3) 0.5685(6) 0.4255(2) 0.075(2) Uani 1 1 d . . .
H53 H 0.1786 0.5495 0.4525 0.090 Uiso 1 1 calc R . .
C54 C 0.1378(3) 0.5215(5) 0.39717(18) 0.0578(17) Uani 1 1 d . . .
H54 H 0.1196 0.4705 0.4050 0.069 Uiso 1 1 calc R . .
Cl1 Cl -0.23941(11) 0.37336(17) 0.19232(7) 0.0923(7) Uani 1 1 d . . .
Cl2 Cl 0.52242(13) 0.2411(2) 0.54506(9) 0.1116(9) Uani 1 1 d . . .
O111 O 0.5145(6) 0.2806(15) 0.5132(5) 0.343(12) Uani 1 1 d . . .
O222 O 0.4859(8) 0.1920(11) 0.5541(8) 0.367(14) Uani 1 1 d . . .
O333 O 0.5196(11) 0.3059(19) 0.5709(7) 0.430(16) Uani 1 1 d . . .
O444 O 0.5648(7) 0.1967(15) 0.5519(6) 0.371(13) Uani 1 1 d . . .
O555 O -0.2602(5) 0.3014(8) 0.1705(5) 0.267(8) Uani 1 1 d . . .
O666 O -0.2726(6) 0.4446(8) 0.1842(3) 0.232(6) Uani 1 1 d . . .
O777 O -0.1954(5) 0.3977(12) 0.1847(7) 0.348(12) Uani 1 1 d . . .
O888 O -0.2269(11) 0.3538(13) 0.2286(4) 0.415(14) Uani 1 1 d . . .
C222 C 0.0823(5) 0.0265(7) 0.4213(5) 0.225(3) Uani 1 1 d GDU . .
H222 H 0.0656 0.0838 0.4129 0.270 Uiso 1 1 calc R . .
C333 C 0.0742(4) -0.0163(11) 0.4553(4) 0.225(3) Uani 1 1 d GDU . .
H333 H 0.0519 0.0116 0.4702 0.270 Uiso 1 1 calc R . .
C444 C 0.0986(5) -0.1001(11) 0.4675(3) 0.225(3) Uani 1 1 d GDU . .
H444 H 0.0930 -0.1294 0.4908 0.270 Uiso 1 1 calc R . .
C555 C 0.1311(5) -0.1411(8) 0.4457(5) 0.225(3) Uani 1 1 d GDU . .
H555 H 0.1478 -0.1983 0.4540 0.270 Uiso 1 1 calc R . .
C666 C 0.1393(4) -0.0982(11) 0.4116(4) 0.225(3) Uani 1 1 d GDU . .
H666 H 0.1615 -0.1262 0.3967 0.270 Uiso 1 1 calc R . .
C777 C 0.1149(6) -0.0145(11) 0.3994(3) 0.225(3) Uani 1 1 d GDU . .
C111 C 0.1195(7) 0.0346(13) 0.3665(6) 0.225(3) Uani 1 1 d DU . .
H11A H 0.0842 0.0531 0.3514 0.337 Uiso 1 1 calc R . .
H11B H 0.1366 -0.0039 0.3498 0.337 Uiso 1 1 calc R . .
H11C H 0.1412 0.0896 0.3749 0.337 Uiso 1 1 calc R . .
O103 O 0.3155(4) 0.7729(7) 0.4147(4) 0.196(4) Uani 1 1 d . . .
O102 O 0.3282(7) 0.3932(9) 0.2134(4) 0.125(5) Uani 0.50 1 d P A 1
O101 O 0.4051(9) 0.3065(13) 0.2621(8) 0.203(10) Uani 0.50 1 d P B 2

loop_
_atom_site_aniso_label
_atom_site_aniso_U_11
_atom_site_aniso_U_22
_atom_site_aniso_U_33
_atom_site_aniso_U_23
_atom_site_aniso_U_13
_atom_site_aniso_U_12
Ru1 0.0356(3) 0.0500(3) 0.0336(3) 0.00159(19) 0.00085(19) 0.0019(2)
Ru2 0.0322(3) 0.0495(3) 0.0390(3) 0.0040(2) 0.00434(19) 0.0009(2)
O1 0.047(2) 0.047(2) 0.033(2) -0.0020(17) -0.0011(16) 0.012(2)
O2 0.033(2) 0.055(3) 0.053(2) 0.0135(19) -0.0008(17) -0.008(2)
N1 0.033(2) 0.048(3) 0.034(2) -0.001(2) 0.0042(19) 0.002(2)
N2 0.037(3) 0.049(3) 0.039(3) -0.001(2) -0.002(2) -0.005(2)
N3 0.039(3) 0.085(4) 0.047(3) 0.005(3) 0.009(2) 0.001(3)
N4 0.035(3) 0.066(3) 0.037(3) 0.000(2) 0.000(2) 0.004(3)
N5 0.044(3) 0.063(3) 0.041(3) 0.004(2) 0.004(2) 0.003(3)
N6 0.055(3) 0.072(4) 0.039(3) 0.006(3) -0.002(2) -0.009(3)
N7 0.045(3) 0.049(3) 0.046(3) 0.006(2) 0.004(2) 0.006(3)
N8 0.040(3) 0.050(3) 0.035(2) 0.001(2) 0.007(2) 0.001(2)
N9 0.042(3) 0.047(3) 0.048(3) 0.009(2) 0.001(2) 0.001(2)
N10 0.035(3) 0.083(4) 0.059(3) 0.013(3) 0.004(2) 0.001(3)
N11 0.042(3) 0.063(3) 0.045(3) 0.011(2) 0.006(2) 0.005(3)
N12 0.043(3) 0.042(3) 0.050(3) 0.003(2) 0.009(2) 0.005(2)
N13 0.057(3) 0.058(3) 0.053(3) 0.000(3) 0.010(3) -0.002(3)
N14 0.041(3) 0.053(3) 0.047(3) -0.001(2) 0.008(2) 0.007(3)
C1 0.045(3) 0.050(3) 0.035(3) 0.004(3) 0.004(2) -0.002(3)
C2 0.045(3) 0.054(4) 0.037(3) 0.003(3) 0.012(3) -0.004(3)
C3 0.044(3) 0.054(4) 0.037(3) -0.006(3) 0.009(2) 0.000(3)
C4 0.038(3) 0.039(3) 0.033(3) -0.008(2) -0.004(2) -0.003(3)
C5 0.035(3) 0.038(3) 0.036(3) -0.001(2) 0.004(2) -0.003(3)
C6 0.059(4) 0.051(4) 0.054(4) 0.002(3) 0.000(3) -0.004(3)
C7 0.076(5) 0.062(5) 0.076(5) 0.001(4) 0.006(4) -0.017(4)
C8 0.066(5) 0.082(6) 0.094(6) 0.037(5) -0.002(4) -0.025(5)
C9 0.048(4) 0.097(6) 0.068(5) 0.018(4) 0.010(3) -0.021(4)
C10 0.038(3) 0.068(4) 0.050(4) 0.006(3) 0.002(3) -0.008(3)
C11 0.041(3) 0.070(4) 0.050(4) -0.002(3) 0.003(3) 0.010(3)
C12 0.083(6) 0.096(6) 0.058(5) -0.005(4) -0.006(4) 0.035(5)
C13 0.104(7) 0.138(9) 0.081(7) 0.032(6) 0.002(5) 0.050(7)
C14 0.135(10) 0.096(7) 0.111(9) 0.027(6) 0.052(8) 0.053(7)
C15 0.150(10) 0.093(7) 0.096(8) -0.026(6) 0.014(7) 0.035(7)
C16 0.089(6) 0.086(6) 0.068(5) -0.010(4) 0.004(4) 0.031(5)
C17 0.055(4) 0.073(5) 0.033(3) -0.003(3) 0.003(3) -0.009(4)
C18 0.087(6) 0.083(6) 0.047(4) -0.015(4) -0.003(4) -0.007(5)
C19 0.130(8) 0.069(5) 0.057(5) -0.014(4) 0.012(5) 0.002(6)
C20 0.127(9) 0.105(8) 0.068(6) -0.028(6) 0.035(6) -0.045(7)
C21 0.064(5) 0.138(9) 0.071(6) -0.030(6) 0.017(4) -0.037(6)
C22 0.061(4) 0.098(6) 0.048(4) -0.010(4) 0.009(3) -0.022(4)
C23 0.051(4) 0.071(5) 0.046(4) 0.014(3) 0.000(3) 0.005(4)
C24 0.092(6) 0.081(6) 0.061(5) 0.026(4) 0.002(4) 0.009(5)
C25 0.165(11) 0.078(6) 0.077(6) 0.028(5) 0.013(6) 0.001(7)
C26 0.146(10) 0.059(5) 0.096(7) 0.005(5) -0.001(6) -0.015(6)
C27 0.090(5) 0.054(4) 0.051(4) 0.002(3) 0.003(4) -0.002(4)
C28 0.055(4) 0.066(4) 0.032(3) 0.004(3) 0.007(3) 0.001(3)
C29 0.060(4) 0.070(4) 0.045(4) 0.009(3) 0.019(3) -0.006(4)
C30 0.037(3) 0.064(4) 0.062(4) 0.013(3) 0.013(3) -0.005(3)
C31 0.039(3) 0.048(3) 0.044(3) 0.009(3) 0.008(3) -0.002(3)
C32 0.039(3) 0.035(3) 0.030(3) 0.004(2) 0.003(2) -0.003(3)
C33 0.054(4) 0.078(5) 0.054(4) -0.008(3) 0.009(3) -0.009(4)
C34 0.079(6) 0.089(6) 0.060(5) -0.020(4) -0.009(4) -0.022(5)
C35 0.065(5) 0.082(6) 0.078(6) -0.008(4) -0.023(4) -0.026(5)
C36 0.042(4) 0.083(5) 0.070(5) 0.004(4) -0.009(3) -0.016(4)
C37 0.041(3) 0.068(4) 0.056(4) 0.011(3) 0.001(3) -0.005(3)
C38 0.050(4) 0.076(5) 0.049(4) 0.007(3) 0.011(3) 0.021(4)
C39 0.057(4) 0.112(6) 0.061(5) 0.024(4) 0.023(4) 0.021(4)
C40 0.075(6) 0.152(9) 0.051(5) 0.021(5) 0.018(4) 0.022(6)
C41 0.081(6) 0.193(12) 0.038(4) -0.007(6) 0.008(4) 0.047(7)
C42 0.070(6) 0.124(8) 0.086(6) -0.025(6) -0.005(5) 0.034(6)
C43 0.060(5) 0.092(6) 0.068(5) -0.004(4) 0.016(4) 0.021(4)
C44 0.065(5) 0.057(4) 0.074(5) 0.022(4) -0.002(4) 0.012(4)
C45 0.087(6) 0.078(6) 0.096(7) 0.014(5) -0.028(5) 0.011(5)
C46 0.145(10) 0.089(7) 0.070(6) 0.027(5) 0.008(6) 0.009(7)
C47 0.129(9) 0.073(5) 0.072(6) 0.020(4) 0.035(6) 0.025(6)
C48 0.077(5) 0.059(4) 0.058(4) 0.007(3) 0.018(4) 0.005(4)
C49 0.064(4) 0.044(3) 0.052(4) 0.009(3) 0.010(3) 0.010(3)
C50 0.052(4) 0.053(4) 0.056(4) -0.007(3) 0.006(3) 0.002(3)
C51 0.066(5) 0.059(4) 0.077(5) -0.014(4) -0.001(4) -0.014(4)
C52 0.095(6) 0.091(6) 0.056(5) -0.021(4) -0.007(4) -0.018(5)
C53 0.086(6) 0.092(6) 0.044(4) -0.016(4) 0.009(4) 0.008(5)
C54 0.066(4) 0.067(4) 0.038(4) -0.005(3) 0.009(3) 0.007(4)
Cl1 0.1059(18) 0.0873(15) 0.0798(15) -0.0055(12) 0.0139(12) 0.0198(15)
Cl2 0.125(2) 0.122(2) 0.1025(19) 0.0393(17) 0.0547(17) 0.0348(19)
O111 0.263(16) 0.51(3) 0.251(16) 0.273(19) 0.054(12) 0.078(17)
O222 0.32(2) 0.226(15) 0.66(4) 0.06(2) 0.34(3) -0.021(14)
O333 0.56(4) 0.49(3) 0.31(2) -0.21(2) 0.24(3) -0.09(3)
O444 0.29(2) 0.50(3) 0.35(2) 0.10(2) 0.130(17) 0.27(2)
O555 0.193(11) 0.180(10) 0.389(19) -0.182(12) -0.011(11) 0.017(9)
O666 0.325(16) 0.188(10) 0.162(9) -0.034(7) 0.014(9) 0.161(11)
O777 0.110(9) 0.36(2) 0.56(3) 0.19(2) 0.049(13) -0.055(11)
O888 0.77(4) 0.303(19) 0.101(9) 0.080(11) -0.043(15) 0.03(2)
C222 0.177(6) 0.245(8) 0.253(9) -0.050(7) 0.050(6) -0.052(6)
C333 0.177(6) 0.245(8) 0.253(9) -0.050(7) 0.050(6) -0.052(6)
C444 0.177(6) 0.245(8) 0.253(9) -0.050(7) 0.050(6) -0.052(6)
C555 0.177(6) 0.245(8) 0.253(9) -0.050(7) 0.050(6) -0.052(6)
C666 0.177(6) 0.245(8) 0.253(9) -0.050(7) 0.050(6) -0.052(6)
C777 0.177(6) 0.245(8) 0.253(9) -0.050(7) 0.050(6) -0.052(6)
C111 0.177(6) 0.245(8) 0.253(9) -0.050(7) 0.050(6) -0.052(6)
O103 0.158(9) 0.141(8) 0.263(13) 0.033(8) -0.003(8) 0.000(7)
O102 0.164(14) 0.075(8) 0.126(12) -0.006(8) 0.018(10) -0.007(9)
O101 0.19(2) 0.133(15) 0.31(3) -0.035(17) 0.11(2) 0.018(14)

loop_
_atom_type_symbol
_atom_type_description
_atom_type_scat_dispersion_real
_atom_type_scat_dispersion_imag
_atom_type_scat_source
C C 0.0033 0.0016 'International Tables Vol C Tables 4.2.6.8 and 6.1.1.4'
H H 0.0000 0.0000 'International Tables Vol C Tables 4.2.6.8 and 6.1.1.4'
N N 0.0061 0.0033 'International Tables Vol C Tables 4.2.6.8 and 6.1.1.4'
O O 0.0106 0.0060 'International Tables Vol C Tables 4.2.6.8 and 6.1.1.4'
Cl Cl 0.1484 0.1585 'International Tables Vol C Tables 4.2.6.8 and 6.1.1.4'
Ru Ru -1.2594 0.8363 'International Tables Vol C Tables 4.2.6.8 and 6.1.1.4'

loop_
_geom_angle_atom_site_label_1
_geom_angle_atom_site_label_2
_geom_angle_atom_site_label_3
_geom_angle
N4 Ru1 N5 94.95(19)
N4 Ru1 N7 95.0(2)
N5 Ru1 N7 76.6(2)
N4 Ru1 O1 86.36(17)
N5 Ru1 O1 170.49(19)
N7 Ru1 O1 93.92(18)
N4 Ru1 N2 76.7(2)
N5 Ru1 N2 102.6(2)
N7 Ru1 N2 171.55(19)
O1 Ru1 N2 86.86(16)
N4 Ru1 N8 167.72(18)
N5 Ru1 N8 97.33(18)
N7 Ru1 N8 88.01(18)
O1 Ru1 N8 81.54(16)
N2 Ru1 N8 100.43(18)
N11 Ru2 N12 101.0(2)
N11 Ru2 O2 85.02(18)
N12 Ru2 O2 173.70(17)
N11 Ru2 N9 76.4(2)
N12 Ru2 N9 101.22(19)
O2 Ru2 N9 81.92(17)
N11 Ru2 N14 98.8(2)
N12 Ru2 N14 76.7(2)
O2 Ru2 N14 100.68(18)
N9 Ru2 N14 174.45(19)
N11 Ru2 N1 167.3(2)
N12 Ru2 N1 90.99(18)
O2 Ru2 N1 83.16(16)
N9 Ru2 N1 97.37(18)
N14 Ru2 N1 87.84(17)
C4 O1 Ru1 113.2(3)
C31 O2 Ru2 115.9(4)
C1 N1 C5 119.6(4)
C1 N1 Ru2 118.0(4)
C5 N1 Ru2 122.3(3)
C6 N2 C10 117.7(5)
C6 N2 Ru1 131.0(4)
C10 N2 Ru1 110.0(4)
N4 N3 C10 111.9(5)
N3 N4 C11 114.5(5)
N3 N4 Ru1 120.2(4)
C11 N4 Ru1 123.3(4)
N6 N5 C17 112.3(5)
N6 N5 Ru1 120.8(4)
C17 N5 Ru1 126.7(4)
N5 N6 C23 111.6(5)
C27 N7 C23 118.7(6)
C27 N7 Ru1 127.9(4)
C23 N7 Ru1 113.1(4)
C28 N8 C32 118.5(5)
C28 N8 Ru1 116.9(4)
C32 N8 Ru1 123.6(3)
C33 N9 C37 116.7(5)
C33 N9 Ru2 131.0(4)
C37 N9 Ru2 112.1(4)
N11 N10 C37 111.7(5)
N10 N11 C38 112.8(5)
N10 N11 Ru2 120.2(4)
C38 N11 Ru2 125.1(4)
N13 N12 C49 111.8(5)
N13 N12 Ru2 120.0(4)
C49 N12 Ru2 127.7(4)
N12 N13 C50 111.2(5)
C50 N14 C54 116.8(6)
C50 N14 Ru2 111.3(4)
C54 N14 Ru2 131.9(5)
N1 C1 C2 122.9(5)
N1 C1 H1 118.6
C2 C1 H1 118.6
C3 C2 C1 118.9(5)
C3 C2 H2 120.5
C1 C2 H2 120.5
C2 C3 C4 119.8(5)
C2 C3 H3 120.1
C4 C3 H3 120.1
O1 C4 C3 120.2(5)
O1 C4 C5 121.3(5)
C3 C4 C5 118.5(5)
N1 C5 C4 120.2(5)
N1 C5 C32 119.0(4)
C4 C5 C32 120.7(5)
N2 C6 C7 122.5(7)
N2 C6 H6 118.7
C7 C6 H6 118.7
C6 C7 C8 119.8(8)
C6 C7 H7 120.1
C8 C7 H7 120.1
C7 C8 C9 118.4(7)
C7 C8 H8 120.8
C9 C8 H8 120.8
C10 C9 C8 118.2(7)
C10 C9 H9 120.9
C8 C9 H9 120.9
N2 C10 C9 123.3(7)
N2 C10 N3 118.5(5)
C9 C10 N3 118.3(6)
C16 C11 C12 120.9(7)
C16 C11 N4 119.0(6)
C12 C11 N4 120.1(6)
C11 C12 C13 118.3(8)
C11 C12 H12 120.9
C13 C12 H12 120.9
C14 C13 C12 120.6(9)
C14 C13 H13 119.7
C12 C13 H13 119.7
C15 C14 C13 121.1(9)
C15 C14 H14 119.4
C13 C14 H14 119.4
C14 C15 C16 118.8(9)
C14 C15 H15 120.6
C16 C15 H15 120.6
C11 C16 C15 120.3(8)
C11 C16 H16 119.9
C15 C16 H16 119.9
C18 C17 C22 120.1(7)
C18 C17 N5 119.5(6)
C22 C17 N5 120.3(7)
C19 C18 C17 120.9(8)
C19 C18 H18 119.5
C17 C18 H18 119.5
C18 C19 C20 119.4(9)
C18 C19 H19 120.3
C20 C19 H19 120.3
C21 C20 C19 119.6(9)
C21 C20 H20 120.2
C19 C20 H20 120.2
C20 C21 C22 121.2(9)
C20 C21 H21 119.4
C22 C21 H21 119.4
C17 C22 C21 118.9(9)
C17 C22 H22 120.6
C21 C22 H22 120.6
N7 C23 N6 117.9(6)
N7 C23 C24 122.2(7)
N6 C23 C24 119.9(6)
C25 C24 C23 117.8(8)
C25 C24 H24 121.1
C23 C24 H24 121.1
C24 C25 C26 120.7(8)
C24 C25 H25 119.6
C26 C25 H25 119.6
C25 C26 C27 117.8(9)
C25 C26 H26 121.1
C27 C26 H26 121.1
N7 C27 C26 122.6(7)
N7 C27 H27 118.7
C26 C27 H27 118.7
N8 C28 C29 122.1(6)
N8 C28 H28 118.9
C29 C28 H28 118.9
C30 C29 C28 119.8(5)
C30 C29 H29 120.1
C28 C29 H29 120.1
C29 C30 C31 119.8(6)
C29 C30 H30 120.1
C31 C30 H30 120.1
O2 C31 C32 122.4(5)
O2 C31 C30 119.3(5)
C32 C31 C30 118.2(5)
N8 C32 C31 121.0(4)
N8 C32 C5 118.1(5)
C31 C32 C5 120.9(5)
N9 C33 C34 122.9(7)
N9 C33 H33 118.5
C34 C33 H33 118.5
C33 C34 C35 118.8(7)
C33 C34 H34 120.6
C35 C34 H34 120.6
C36 C35 C34 119.7(7)
C36 C35 H35 120.2
C34 C35 H35 120.2
C35 C36 C37 118.8(7)
C35 C36 H36 120.6
C37 C36 H36 120.6
N9 C37 C36 123.1(7)
N9 C37 N10 117.6(6)
C36 C37 N10 119.2(6)
C39 C38 C43 120.2(7)
C39 C38 N11 122.2(7)
C43 C38 N11 117.6(6)
C40 C39 C38 121.7(9)
C40 C39 H39 119.2
C38 C39 H39 119.2
C39 C40 C41 119.7(9)
C39 C40 H40 120.2
C41 C40 H40 120.2
C40 C41 C42 120.9(8)
C40 C41 H41 119.5
C42 C41 H41 119.5
C41 C42 C43 117.8(10)
C41 C42 H42 121.1
C43 C42 H42 121.1
C38 C43 C42 119.7(8)
C38 C43 H43 120.1
C42 C43 H43 120.1
C49 C44 C45 119.2(8)
C49 C44 H44 120.4
C45 C44 H44 120.4
C44 C45 C46 120.1(9)
C44 C45 H45 120.0
C46 C45 H45 120.0
C47 C46 C45 120.6(9)
C47 C46 H46 119.7
C45 C46 H46 119.7
C46 C47 C48 120.1(9)
C46 C47 H47 120.0
C48 C47 H47 120.0
C49 C48 C47 119.0(8)
C49 C48 H48 120.5
C47 C48 H48 120.5
C44 C49 C48 120.9(7)
C44 C49 N12 119.3(6)
C48 C49 N12 119.8(6)
N14 C50 N13 118.9(6)
N14 C50 C51 122.4(6)
N13 C50 C51 118.6(6)
C52 C51 C50 118.8(7)
C52 C51 H51 120.6
C50 C51 H51 120.6
C51 C52 C53 118.3(7)
C51 C52 H52 120.9
C53 C52 H52 120.9
C54 C53 C52 120.6(7)
C54 C53 H53 119.7
C52 C53 H53 119.7
C53 C54 N14 122.9(7)
C53 C54 H54 118.6
N14 C54 H54 118.6
O888 Cl1 O777 103.6(14)
O888 Cl1 O555 111.5(12)
O777 Cl1 O555 111.3(12)
O888 Cl1 O666 113.0(11)
O777 Cl1 O666 107.7(10)
O555 Cl1 O666 109.6(8)
O111 Cl2 O444 111.7(12)
O111 Cl2 O222 120.5(15)
O444 Cl2 O222 109.5(13)
O111 Cl2 O333 104.6(16)
O444 Cl2 O333 115.4(17)
O222 Cl2 O333 94.1(12)
C333 C222 C777 120.0
C333 C222 H222 120.0
C777 C222 H222 120.0
C222 C333 C444 120.0
C222 C333 H333 120.0
C444 C333 H333 120.0
C555 C444 C333 120.0
C555 C444 H444 120.0
C333 C444 H444 120.0
C444 C555 C666 120.0
C444 C555 H555 120.0
C666 C555 H555 120.0
C555 C666 C777 120.0
C555 C666 H666 120.0
C777 C666 H666 120.0
C111 C777 C666 125.7(17)
C111 C777 C222 114.3(17)
C666 C777 C222 120.0
C777 C111 H11A 109.5
C777 C111 H11B 109.5
H11A C111 H11B 109.5
C777 C111 H11C 109.5
H11A C111 H11C 109.5
H11B C111 H11C 109.5

loop_
_geom_bond_atom_site_label_1
_geom_bond_atom_site_label_2
_geom_bond_distance
Ru1 N4 1.978(5)
Ru1 N5 1.988(5)
Ru1 N7 2.033(5)
Ru1 O1 2.049(4)
Ru1 N2 2.082(5)
Ru1 N8 2.134(5)
Ru2 N11 1.983(5)
Ru2 N12 1.984(5)
Ru2 O2 2.037(4)
Ru2 N9 2.051(5)
Ru2 N14 2.053(5)
Ru2 N1 2.118(4)
O1 C4 1.326(6)
O2 C31 1.307(7)
N1 C1 1.331(6)
N1 C5 1.371(7)
N2 C6 1.326(8)
N2 C10 1.356(7)
N3 N4 1.280(7)
N3 C10 1.397(8)
N4 C11 1.436(8)
N5 N6 1.290(7)
N5 C17 1.445(8)
N6 C23 1.383(9)
N7 C27 1.309(8)
N7 C23 1.353(8)
N8 C28 1.355(7)
N8 C32 1.375(7)
N9 C33 1.336(8)
N9 C37 1.356(7)
N10 N11 1.289(7)
N10 C37 1.388(8)
N11 C38 1.436(8)
N12 N13 1.301(7)
N12 C49 1.428(7)
N13 C50 1.381(8)
N14 C50 1.353(8)
N14 C54 1.354(8)
C1 C2 1.377(8)
C1 H1 0.9500
C2 C3 1.372(8)
C2 H2 0.9500
C3 C4 1.403(7)
C3 H3 0.9500
C4 C5 1.403(7)
C5 C32 1.477(7)
C6 C7 1.376(9)
C6 H6 0.9500
C7 C8 1.385(11)
C7 H7 0.9500
C8 C9 1.387(11)
C8 H8 0.9500
C9 C10 1.379(9)
C9 H9 0.9500
C11 C16 1.352(9)
C11 C12 1.364(9)
C12 C13 1.386(12)
C12 H12 0.9500
C13 C14 1.354(14)
C13 H13 0.9500
C14 C15 1.344(14)
C14 H14 0.9500
C15 C16 1.391(12)
C15 H15 0.9500
C16 H16 0.9500
C17 C18 1.365(10)
C17 C22 1.370(9)
C18 C19 1.360(11)
C18 H18 0.9500
C19 C20 1.385(13)
C19 H19 0.9500
C20 C21 1.353(13)
C20 H20 0.9500
C21 C22 1.379(11)
C21 H21 0.9500
C22 H22 0.9500
C23 C24 1.386(10)
C24 C25 1.361(12)
C24 H24 0.9500
C25 C26 1.374(13)
C25 H25 0.9500
C26 C27 1.394(10)
C26 H26 0.9500
C27 H27 0.9500
C28 C29 1.376(8)
C28 H28 0.9500
C29 C30 1.359(9)
C29 H29 0.9500
C30 C31 1.404(8)
C30 H30 0.9500
C31 C32 1.400(7)
C33 C34 1.380(9)
C33 H33 0.9500
C34 C35 1.384(11)
C34 H34 0.9500
C35 C36 1.344(11)
C35 H35 0.9500
C36 C37 1.386(9)
C36 H36 0.9500
C38 C39 1.363(9)
C38 C43 1.369(10)
C39 C40 1.333(11)
C39 H39 0.9500
C40 C41 1.373(14)
C40 H40 0.9500
C41 C42 1.393(14)
C41 H41 0.9500
C42 C43 1.400(11)
C42 H42 0.9500
C43 H43 0.9500
C44 C49 1.369(9)
C44 C45 1.372(11)
C44 H44 0.9500
C45 C46 1.384(13)
C45 H45 0.9500
C46 C47 1.346(14)
C46 H46 0.9500
C47 C48 1.390(11)
C47 H47 0.9500
C48 C49 1.380(9)
C48 H48 0.9500
C50 C51 1.399(9)
C51 C52 1.375(11)
C51 H51 0.9500
C52 C53 1.377(11)
C52 H52 0.9500
C53 C54 1.350(10)
C53 H53 0.9500
C54 H54 0.9500
Cl1 O888 1.253(11)
Cl1 O777 1.279(12)
Cl1 O555 1.327(9)
Cl1 O666 1.332(9)
Cl2 O111 1.215(11)
Cl2 O444 1.248(13)
Cl2 O222 1.281(13)
Cl2 O333 1.310(17)
C222 C333 1.3900
C222 C777 1.3900
C222 H222 0.9500
C333 C444 1.3900
C333 H333 0.9500
C444 C555 1.3900
C444 H444 0.9500
C555 C666 1.3900
C555 H555 0.9500
C666 C777 1.3900
C666 H666 0.9500
C777 C111 1.370(19)
C111 H11A 0.9800
C111 H11B 0.9800
C111 H11C 0.9800

loop_
_geom_torsion_atom_site_label_1
_geom_torsion_atom_site_label_2
_geom_torsion_atom_site_label_3
_geom_torsion_atom_site_label_4
_geom_torsion
N4 Ru1 O1 C4 -115.3(4)
N5 Ru1 O1 C4 146.5(10)
N7 Ru1 O1 C4 150.0(4)
N2 Ru1 O1 C4 -38.4(4)
N8 Ru1 O1 C4 62.6(4)
N11 Ru2 O2 C31 -125.4(4)
N12 Ru2 O2 C31 37.4(18)
N9 Ru2 O2 C31 157.6(4)
N14 Ru2 O2 C31 -27.4(4)
N1 Ru2 O2 C31 59.1(4)
N11 Ru2 N1 C1 123.2(8)
N12 Ru2 N1 C1 -38.0(4)
O2 Ru2 N1 C1 144.3(4)
N9 Ru2 N1 C1 63.4(4)
N14 Ru2 N1 C1 -114.6(4)
N11 Ru2 N1 C5 -52.3(10)
N12 Ru2 N1 C5 146.5(4)
O2 Ru2 N1 C5 -31.2(4)
N9 Ru2 N1 C5 -112.1(4)
N14 Ru2 N1 C5 69.9(4)
N4 Ru1 N2 C6 -180.0(6)
N5 Ru1 N2 C6 -87.8(5)
N7 Ru1 N2 C6 -171.4(11)
O1 Ru1 N2 C6 93.0(5)
N8 Ru1 N2 C6 12.2(5)
N4 Ru1 N2 C10 13.1(4)
N5 Ru1 N2 C10 105.2(4)
N7 Ru1 N2 C10 21.6(14)
O1 Ru1 N2 C10 -73.9(4)
N8 Ru1 N2 C10 -154.7(4)
C10 N3 N4 C11 178.0(5)
C10 N3 N4 Ru1 13.5(7)
N5 Ru1 N4 N3 -117.1(5)
N7 Ru1 N4 N3 165.9(5)
O1 Ru1 N4 N3 72.3(5)
N2 Ru1 N4 N3 -15.3(4)
N8 Ru1 N4 N3 62.4(11)
N5 Ru1 N4 C11 79.7(5)
N7 Ru1 N4 C11 2.8(5)
O1 Ru1 N4 C11 -90.8(4)
N2 Ru1 N4 C11 -178.4(5)
N8 Ru1 N4 C11 -100.8(10)
N4 Ru1 N5 N6 -94.1(5)
N7 Ru1 N5 N6 -0.2(4)
O1 Ru1 N5 N6 3.4(14)
N2 Ru1 N5 N6 -171.6(4)
N8 Ru1 N5 N6 86.0(5)
N4 Ru1 N5 C17 79.4(5)
N7 Ru1 N5 C17 173.3(5)
O1 Ru1 N5 C17 176.9(9)
N2 Ru1 N5 C17 1.9(5)
N8 Ru1 N5 C17 -100.5(5)
C17 N5 N6 C23 -173.8(5)
Ru1 N5 N6 C23 0.6(7)
N4 Ru1 N7 C27 -80.0(6)
N5 Ru1 N7 C27 -173.9(6)
O1 Ru1 N7 C27 6.7(6)
N2 Ru1 N7 C27 -88.3(14)
N8 Ru1 N7 C27 88.1(6)
N4 Ru1 N7 C23 93.7(4)
N5 Ru1 N7 C23 -0.2(4)
O1 Ru1 N7 C23 -179.6(4)
N2 Ru1 N7 C23 85.3(13)
N8 Ru1 N7 C23 -98.3(4)
N4 Ru1 N8 C28 148.5(9)
N5 Ru1 N8 C28 -32.0(4)
N7 Ru1 N8 C28 44.2(4)
O1 Ru1 N8 C28 138.4(4)
N2 Ru1 N8 C28 -136.4(4)
N4 Ru1 N8 C32 -19.9(12)
N5 Ru1 N8 C32 159.6(4)
N7 Ru1 N8 C32 -124.2(4)
O1 Ru1 N8 C32 -29.9(4)
N2 Ru1 N8 C32 55.3(4)
N11 Ru2 N9 C33 174.6(6)
N12 Ru2 N9 C33 75.9(6)
O2 Ru2 N9 C33 -98.6(6)
N14 Ru2 N9 C33 143.2(18)
N1 Ru2 N9 C33 -16.6(6)
N11 Ru2 N9 C37 -9.7(4)
N12 Ru2 N9 C37 -108.5(4)
O2 Ru2 N9 C37 77.1(4)
N14 Ru2 N9 C37 -41(2)
N1 Ru2 N9 C37 159.1(4)
C37 N10 N11 C38 -178.5(5)
C37 N10 N11 Ru2 -13.5(7)
N12 Ru2 N11 N10 112.4(5)
O2 Ru2 N11 N10 -69.5(5)
N9 Ru2 N11 N10 13.3(4)
N14 Ru2 N11 N10 -169.6(4)
N1 Ru2 N11 N10 -48.5(11)
N12 Ru2 N11 C38 -84.6(5)
O2 Ru2 N11 C38 93.5(5)
N9 Ru2 N11 C38 176.4(5)
N14 Ru2 N11 C38 -6.6(5)
N1 Ru2 N11 C38 114.5(9)
N11 Ru2 N12 N13 109.3(4)
O2 Ru2 N12 N13 -53.2(18)
N9 Ru2 N12 N13 -172.5(4)
N14 Ru2 N12 N13 12.8(4)
N1 Ru2 N12 N13 -74.8(4)
N11 Ru2 N12 C49 -79.4(5)
O2 Ru2 N12 C49 118.1(16)
N9 Ru2 N12 C49 -1.3(5)
N14 Ru2 N12 C49 -176.0(5)
N1 Ru2 N12 C49 96.5(5)
C49 N12 N13 C50 176.5(5)
Ru2 N12 N13 C50 -11.0(6)
N11 Ru2 N14 C50 -110.5(4)
N12 Ru2 N14 C50 -11.2(4)
O2 Ru2 N14 C50 162.9(4)
N9 Ru2 N14 C50 -80(2)
N1 Ru2 N14 C50 80.3(4)
N11 Ru2 N14 C54 68.4(6)
N12 Ru2 N14 C54 167.7(6)
O2 Ru2 N14 C54 -18.2(6)
N9 Ru2 N14 C54 99(2)
N1 Ru2 N14 C54 -100.8(5)
C5 N1 C1 C2 1.4(8)
Ru2 N1 C1 C2 -174.2(4)
N1 C1 C2 C3 1.6(9)
C1 C2 C3 C4 -2.8(8)
Ru1 O1 C4 C3 119.4(5)
Ru1 O1 C4 C5 -59.3(6)
C2 C3 C4 O1 -177.6(5)
C2 C3 C4 C5 1.1(8)
C1 N1 C5 C4 -3.1(8)
Ru2 N1 C5 C4 172.3(4)
C1 N1 C5 C32 177.2(5)
Ru2 N1 C5 C32 -7.4(6)
O1 C4 C5 N1 -179.5(5)
C3 C4 C5 N1 1.8(8)
O1 C4 C5 C32 0.2(8)
C3 C4 C5 C32 -178.5(5)
C10 N2 C6 C7 -0.9(9)
Ru1 N2 C6 C7 -167.0(5)
N2 C6 C7 C8 2.4(11)
C6 C7 C8 C9 -2.8(12)
C7 C8 C9 C10 1.8(11)
C6 N2 C10 C9 -0.1(9)
Ru1 N2 C10 C9 168.8(6)
C6 N2 C10 N3 180.0(5)
Ru1 N2 C10 N3 -11.1(7)
C8 C9 C10 N2 -0.4(11)
C8 C9 C10 N3 179.5(6)
N4 N3 C10 N2 -0.4(8)
N4 N3 C10 C9 179.7(6)
N3 N4 C11 C16 -65.3(8)
Ru1 N4 C11 C16 98.7(7)
N3 N4 C11 C12 117.4(7)
Ru1 N4 C11 C12 -78.6(8)
C16 C11 C12 C13 -2.4(13)
N4 C11 C12 C13 174.9(8)
C11 C12 C13 C14 1.7(15)
C12 C13 C14 C15 -1.2(18)
C13 C14 C15 C16 1.2(18)
C12 C11 C16 C15 2.5(13)
N4 C11 C16 C15 -174.8(8)
C14 C15 C16 C11 -1.9(16)
N6 N5 C17 C18 -139.9(6)
Ru1 N5 C17 C18 46.2(8)
N6 N5 C17 C22 44.9(8)
Ru1 N5 C17 C22 -129.0(5)
C22 C17 C18 C19 -0.6(11)
N5 C17 C18 C19 -175.8(6)
C17 C18 C19 C20 1.3(12)
C18 C19 C20 C21 -1.3(13)
C19 C20 C21 C22 0.4(13)
C18 C17 C22 C21 -0.3(10)
N5 C17 C22 C21 174.9(6)
C20 C21 C22 C17 0.4(12)
C27 N7 C23 N6 174.9(6)
Ru1 N7 C23 N6 0.6(7)
C27 N7 C23 C24 -3.0(10)
Ru1 N7 C23 C24 -177.3(6)
N5 N6 C23 N7 -0.8(8)
N5 N6 C23 C24 177.3(6)
N7 C23 C24 C25 1.8(12)
N6 C23 C24 C25 -176.2(8)
C23 C24 C25 C26 0.5(16)
C24 C25 C26 C27 -1.3(17)
C23 N7 C27 C26 2.1(11)
Ru1 N7 C27 C26 175.5(7)
C25 C26 C27 N7 0.0(15)
C32 N8 C28 C29 5.6(9)
Ru1 N8 C28 C29 -163.4(5)
N8 C28 C29 C30 -5.0(10)
C28 C29 C30 C31 -1.1(10)
Ru2 O2 C31 C32 -50.0(7)
Ru2 O2 C31 C30 129.6(5)
C29 C30 C31 O2 -173.4(6)
C29 C30 C31 C32 6.3(9)
C28 N8 C32 C31 -0.1(8)
Ru1 N8 C32 C31 168.1(4)
C28 N8 C32 C5 -178.5(5)
Ru1 N8 C32 C5 -10.4(7)
O2 C31 C32 N8 174.0(5)
C30 C31 C32 N8 -5.7(8)
O2 C31 C32 C5 -7.6(9)
C30 C31 C32 C5 172.7(5)
N1 C5 C32 N8 -143.0(5)
C4 C5 C32 N8 37.3(7)
N1 C5 C32 C31 38.6(7)
C4 C5 C32 C31 -141.1(6)
C37 N9 C33 C34 1.7(10)
Ru2 N9 C33 C34 177.2(6)
N9 C33 C34 C35 -3.1(12)
C33 C34 C35 C36 2.2(13)
C34 C35 C36 C37 0.0(12)
C33 N9 C37 C36 0.6(9)
Ru2 N9 C37 C36 -175.7(6)
C33 N9 C37 N10 -177.4(6)
Ru2 N9 C37 N10 6.3(7)
C35 C36 C37 N9 -1.5(11)
C35 C36 C37 N10 176.5(7)
N11 N10 C37 N9 4.0(8)
N11 N10 C37 C36 -174.1(6)
N10 N11 C38 C39 46.9(8)
Ru2 N11 C38 C39 -117.2(6)
N10 N11 C38 C43 -135.4(6)
Ru2 N11 C38 C43 60.5(8)
C43 C38 C39 C40 0.5(11)
N11 C38 C39 C40 178.1(7)
C38 C39 C40 C41 -0.9(13)
C39 C40 C41 C42 2.0(14)
C40 C41 C42 C43 -2.7(13)
C39 C38 C43 C42 -1.3(11)
N11 C38 C43 C42 -179.0(6)
C41 C42 C43 C38 2.3(12)
C49 C44 C45 C46 3.0(13)
C44 C45 C46 C47 -2.3(15)
C45 C46 C47 C48 -0.1(15)
C46 C47 C48 C49 1.8(12)
C45 C44 C49 C48 -1.3(11)
C45 C44 C49 N12 179.8(7)
C47 C48 C49 C44 -1.1(11)
C47 C48 C49 N12 177.8(6)
N13 N12 C49 C44 -138.3(6)
Ru2 N12 C49 C44 49.8(8)
N13 N12 C49 C48 42.8(8)
Ru2 N12 C49 C48 -129.1(6)
C54 N14 C50 N13 -169.3(5)
Ru2 N14 C50 N13 9.8(7)
C54 N14 C50 C51 6.2(9)
Ru2 N14 C50 C51 -174.7(5)
N12 N13 C50 N14 0.0(8)
N12 N13 C50 C51 -175.7(6)
N14 C50 C51 C52 -2.6(11)
N13 C50 C51 C52 173.0(7)
C50 C51 C52 C53 -2.0(12)
C51 C52 C53 C54 2.7(12)
C52 C53 C54 N14 1.2(11)
C50 N14 C54 C53 -5.6(9)
Ru2 N14 C54 C53 175.6(5)
C777 C222 C333 C444 0.0
C222 C333 C444 C555 0.0
C333 C444 C555 C666 0.0
C444 C555 C666 C777 0.0
C555 C666 C777 C111 -179.9(13)
C555 C666 C777 C222 0.0
C333 C222 C777 C111 179.9(12)
C333 C222 C777 C666 0.0
